data_7227377
loop_
_publ_author_name
'Zhang, Ju-Wen'
'Li, Xiao-Li'
'Kan, Xiao-Min'
'Wu, Hao'
'Liu, Ying'
'Liu, Bin-Qiu'

_publ_section_title
;
 Syntheses, structures, and magnetic properties of two series of
 copper-lanthanide heterometallic coordination polymers based on
 pyridine-2,3-dicarboxylic acid and succinic acid
;
_journal_issue 4
_journal_name_full CrystEngComm
_journal_page_first 661
_journal_paper_doi 10.1039/C6CE02353C
_journal_volume 19
_journal_year 2017
_chemical_formula_sum 'C22 H30 Cu Eu2 N2 O24'
_chemical_formula_weight 1073.94
_chemical_name_systematic
; 
 ? 
;
_space_group_IT_number 2
_symmetry_cell_setting triclinic
_symmetry_space_group_name_Hall '-P 1'
_symmetry_space_group_name_H-M 'P -1'
_atom_sites_solution_hydrogens geom
_atom_sites_solution_primary direct
_atom_sites_solution_secondary difmap
_audit_creation_method SHELXL-97
_audit_update_record
;
2016-05-09 deposited with the CCDC.
2016-12-26 downloaded from the CCDC.
;
_cell_angle_alpha 89.703(3)
_cell_angle_beta 85.968(3)
_cell_angle_gamma 89.342(2)
_cell_formula_units_Z 1
_cell_length_a 6.4157(9)
_cell_length_b 9.0257(13)
_cell_length_c 13.4267(19)
_cell_measurement_reflns_used 2637
_cell_measurement_temperature 296(2)
_cell_measurement_theta_max 28.40
_cell_measurement_theta_min 2.26
_cell_volume 775.51(19)
_computing_cell_refinement 'SMART (Bruker, 2001)'
_computing_data_collection 'SMART (Bruker, 2001)'
_computing_data_reduction 'SAINT+ (Bruker, 1999)'
_computing_molecular_graphics 'PLATON (Spek, 2003)'
_computing_publication_material 'SHELXTL (1998)'
_computing_structure_refinement 'SHELXL-97 (Sheldrick, 1997)'
_computing_structure_solution 'SHELXS-97 (Sheldrick, 1990)'
_diffrn_ambient_temperature 296(2)
_diffrn_measured_fraction_theta_full 0.983
_diffrn_measured_fraction_theta_max 0.983
_diffrn_measurement_device_type 'CCD area detector'
_diffrn_measurement_method 'phi and omega scans'
_diffrn_radiation_monochromator graphite
_diffrn_radiation_source 'fine-focus sealed tube'
_diffrn_radiation_type MoK\a
_diffrn_radiation_wavelength 0.71073
_diffrn_reflns_av_R_equivalents 0.0213
_diffrn_reflns_av_unetI/netI 0.0466
_diffrn_reflns_limit_h_max 8
_diffrn_reflns_limit_h_min -8
_diffrn_reflns_limit_k_max 12
_diffrn_reflns_limit_k_min -11
_diffrn_reflns_limit_l_max 17
_diffrn_reflns_limit_l_min -9
_diffrn_reflns_number 5430
_diffrn_reflns_theta_full 28.40
_diffrn_reflns_theta_max 28.40
_diffrn_reflns_theta_min 2.26
_exptl_absorpt_coefficient_mu 4.780
_exptl_absorpt_correction_T_max 0.6729
_exptl_absorpt_correction_T_min 0.6729
_exptl_absorpt_correction_type multi-scan
_exptl_absorpt_process_details SADABS
_exptl_crystal_colour BLUE
_exptl_crystal_density_diffrn 2.300
_exptl_crystal_density_method 'not measured'
_exptl_crystal_description BLOCK
_exptl_crystal_F_000 523
_exptl_crystal_size_max 0.09
_exptl_crystal_size_mid 0.09
_exptl_crystal_size_min 0.09
_refine_diff_density_max 2.570
_refine_diff_density_min -2.043
_refine_diff_density_rms 0.172
_refine_ls_extinction_method none
_refine_ls_goodness_of_fit_ref 1.022
_refine_ls_hydrogen_treatment constr
_refine_ls_matrix_type full
_refine_ls_number_parameters 232
_refine_ls_number_reflns 3830
_refine_ls_number_restraints 0
_refine_ls_restrained_S_all 1.022
_refine_ls_R_factor_all 0.0427
_refine_ls_R_factor_gt 0.0325
_refine_ls_shift/su_max 0.001
_refine_ls_shift/su_mean 0.000
_refine_ls_structure_factor_coef Fsqd
_refine_ls_weighting_details 'calc w=1/[\s^2^(Fo^2^)+(0.0315P)^2^+1.1000P] where P=(Fo^2^+2Fc^2^)/3'
_refine_ls_weighting_scheme calc
_refine_ls_wR_factor_gt 0.0667
_refine_ls_wR_factor_ref 0.0706
_reflns_number_gt 3319
_reflns_number_total 3830
_reflns_threshold_expression >2sigma(I)
_cod_data_source_file c6ce02353c2.cif
_cod_data_source_block 2
_cod_depositor_comments
;
The following automatic conversions were performed:

'_symmetry_cell_setting' value 'Triclinic' changed to 'triclinic'
according to
/usr/data/users/saulius/crontab/automatic-downloads/rss-feeds/RSC/lib/dictionaries/cif_core.dic
dictionary named 'cif_core.dic' version 2.4.2 from 2011-04-26.

Automatic conversion script
Id: cif_fix_values 4268 2015-11-12 08:31:59Z antanas 

 Adding full bibliography for 7227376--7227384.cif.
;
_cod_original_sg_symbol_H-M P-1
_cod_database_code 7227377

loop_
_symmetry_equiv_pos_as_xyz
'x, y, z'
'-x, -y, -z'

loop_
_atom_site_label
_atom_site_type_symbol
_atom_site_fract_x
_atom_site_fract_y
_atom_site_fract_z
_atom_site_U_iso_or_equiv
_atom_site_adp_type
_atom_site_occupancy
_atom_site_symmetry_multiplicity
_atom_site_calc_flag
_atom_site_refinement_flags
Eu1 Eu -1.11153(3) 0.16688(2) 0.102928(17) 0.01458(7) Uani 1 1 d .
Cu1 Cu -0.5000 0.5000 0.5000 0.02421(18) Uani 1 2 d S
N1 N -0.7281(6) 0.3562(4) 0.5209(3) 0.0200(8) Uani 1 1 d .
O1 O -0.6496(5) 0.5623(4) 0.3861(3) 0.0255(7) Uani 1 1 d .
C1 C -0.8580(6) 0.3625(5) 0.4460(3) 0.0177(9) Uani 1 1 d .
O1W O -1.4281(5) 0.2961(4) 0.1723(3) 0.0277(8) Uani 1 1 d .
H1WA H -1.5323 0.2814 0.1529 0.033 Uiso 1 1 d R
H1WB H -1.4019 0.2853 0.2332 0.033 Uiso 1 1 d R
O2 O -0.9274(5) 0.5077(4) 0.3032(3) 0.0257(7) Uani 1 1 d .
C2 C -1.0272(6) 0.2681(5) 0.4437(3) 0.0173(9) Uani 1 1 d .
O2W O -0.7903(5) 0.0598(4) 0.1562(3) 0.0348(9) Uani 1 1 d .
H2WA H -0.7562 0.0625 0.2067 0.042 Uiso 1 1 d R
H2WB H -0.7205 0.0090 0.1216 0.042 Uiso 1 1 d R
O3 O -1.3493(5) 0.3057(4) 0.3703(3) 0.0315(8) Uani 1 1 d .
O3W O -0.9001(6) 0.3828(4) 0.1241(3) 0.0296(8) Uani 1 1 d .
H3WA H -0.9180 0.4122 0.1839 0.036 Uiso 1 1 d R
H3WB H -0.8809 0.4583 0.0868 0.036 Uiso 1 1 d R
C3 C -1.0674(7) 0.1721(5) 0.5246(4) 0.0238(10) Uani 1 1 d .
H3A H -1.1849 0.1124 0.5278 0.029 Uiso 1 1 calc R
O4W O 0.4020(6) 0.0333(5) 0.3371(3) 0.0412(10) Uani 1 1 d .
H4WA H 0.4805 -0.0406 0.3215 0.049 Uiso 1 1 d R
H4WB H 0.4525 0.0768 0.3857 0.049 Uiso 1 1 d R
O4 O -1.0836(5) 0.2005(4) 0.2787(2) 0.0222(7) Uani 1 1 d .
C4 C -0.9304(8) 0.1667(5) 0.6003(4) 0.0282(11) Uani 1 1 d .
H4A H -0.9533 0.1021 0.6540 0.034 Uiso 1 1 calc R
O5 O -0.1995(5) 0.3574(3) -0.0263(3) 0.0240(7) Uani 1 1 d .
C5 C -0.7597(7) 0.2588(5) 0.5942(4) 0.0248(10) Uani 1 1 d .
H5A H -0.6643 0.2522 0.6431 0.030 Uiso 1 1 calc R
O6 O -0.3762(5) 0.1505(3) -0.0202(2) 0.0214(7) Uani 1 1 d .
C6 C -0.8095(7) 0.4858(5) 0.3707(3) 0.0188(9) Uani 1 1 d .
O7 O -0.8888(4) 0.1066(3) -0.0454(2) 0.0199(7) Uani 1 1 d .
C7 C -1.1642(7) 0.2604(5) 0.3565(3) 0.0183(9) Uani 1 1 d .
O8 O -0.6960(5) 0.0490(3) -0.1802(3) 0.0226(7) Uani 1 1 d .
C8 C -0.3372(6) 0.2758(5) -0.0594(3) 0.0179(9) Uani 1 1 d .
C9 C -0.4567(6) 0.3239(5) -0.1472(4) 0.0203(9) Uani 1 1 d .
H9A H -0.4080 0.2666 -0.2053 0.024 Uiso 1 1 calc R
H9B H -0.4282 0.4274 -0.1618 0.024 Uiso 1 1 calc R
C10 C -0.6920(7) 0.3041(5) -0.1277(4) 0.0200(9) Uani 1 1 d .
H10A H -0.7379 0.3568 -0.0672 0.024 Uiso 1 1 calc R
H10B H -0.7614 0.3493 -0.1823 0.024 Uiso 1 1 calc R
C11 C -0.7605(6) 0.1444(5) -0.1170(3) 0.0155(8) Uani 1 1 d .

loop_
_atom_site_aniso_label
_atom_site_aniso_U_11
_atom_site_aniso_U_22
_atom_site_aniso_U_33
_atom_site_aniso_U_23
_atom_site_aniso_U_13
_atom_site_aniso_U_12
Eu1 0.01361(10) 0.01643(11) 0.01384(11) 0.00122(8) -0.00182(7) -0.00134(7)
Cu1 0.0186(4) 0.0327(4) 0.0225(4) 0.0074(4) -0.0090(3) -0.0072(3)
N1 0.0185(18) 0.0239(19) 0.018(2) -0.0004(16) -0.0035(15) 0.0011(14)
O1 0.0231(16) 0.0311(18) 0.0231(18) 0.0070(15) -0.0074(14) -0.0084(14)
C1 0.017(2) 0.020(2) 0.015(2) -0.0009(17) -0.0022(16) 0.0005(16)
O1W 0.0231(16) 0.038(2) 0.0224(18) 0.0002(16) -0.0059(14) 0.0075(14)
O2 0.0292(17) 0.0280(17) 0.0210(18) 0.0031(15) -0.0110(14) -0.0006(14)
C2 0.018(2) 0.021(2) 0.013(2) -0.0038(17) 0.0000(16) 0.0007(16)
O2W 0.0283(18) 0.052(2) 0.025(2) -0.0114(18) -0.0103(15) 0.0168(16)
O3 0.0193(16) 0.049(2) 0.0263(19) -0.0091(17) -0.0039(14) 0.0047(15)
O3W 0.048(2) 0.0262(18) 0.0152(17) 0.0025(14) -0.0043(15) -0.0171(16)
C3 0.024(2) 0.025(2) 0.023(3) 0.003(2) -0.0020(19) -0.0054(18)
O4W 0.038(2) 0.048(2) 0.037(2) 0.001(2) 0.0015(18) -0.0017(18)
O4 0.0204(15) 0.0272(17) 0.0195(17) -0.0049(14) -0.0038(13) 0.0003(13)
C4 0.038(3) 0.026(2) 0.021(3) 0.007(2) -0.002(2) -0.005(2)
O5 0.0246(16) 0.0230(16) 0.0259(18) 0.0038(14) -0.0101(14) -0.0101(13)
C5 0.029(2) 0.027(2) 0.019(2) 0.004(2) -0.0074(19) 0.0004(19)
O6 0.0236(16) 0.0191(15) 0.0222(17) 0.0070(13) -0.0073(13) -0.0047(12)
C6 0.020(2) 0.022(2) 0.015(2) -0.0012(18) -0.0003(16) 0.0030(16)
O7 0.0170(14) 0.0219(16) 0.0202(17) 0.0018(13) 0.0031(12) -0.0024(12)
C7 0.019(2) 0.020(2) 0.016(2) 0.0026(18) -0.0002(16) -0.0037(16)
O8 0.0261(16) 0.0171(15) 0.0238(18) -0.0023(14) 0.0036(14) -0.0035(12)
C8 0.019(2) 0.016(2) 0.018(2) 0.0008(17) -0.0013(17) -0.0005(16)
C9 0.017(2) 0.022(2) 0.022(2) 0.0071(19) -0.0054(17) -0.0066(17)
C10 0.022(2) 0.017(2) 0.021(2) 0.0043(18) -0.0033(18) 0.0006(16)
C11 0.0134(18) 0.018(2) 0.016(2) 0.0037(17) -0.0058(16) -0.0005(15)

loop_
_atom_type_symbol
_atom_type_description
_atom_type_scat_dispersion_real
_atom_type_scat_dispersion_imag
_atom_type_scat_source
C C 0.0033 0.0016 'International Tables Vol C Tables 4.2.6.8 and 6.1.1.4'
H H 0.0000 0.0000 'International Tables Vol C Tables 4.2.6.8 and 6.1.1.4'
Cu Cu 0.3201 1.2651 'International Tables Vol C Tables 4.2.6.8 and 6.1.1.4'
Eu Eu -0.1578 3.6682 'International Tables Vol C Tables 4.2.6.8 and 6.1.1.4'
N N 0.0061 0.0033 'International Tables Vol C Tables 4.2.6.8 and 6.1.1.4'
O O 0.0106 0.0060 'International Tables Vol C Tables 4.2.6.8 and 6.1.1.4'

loop_
_geom_angle_atom_site_label_1
_geom_angle_atom_site_label_2
_geom_angle_atom_site_label_3
_geom_angle
_geom_angle_site_symmetry_1
_geom_angle_site_symmetry_3
O4 Eu1 O3W 72.26(11) . .
O4 Eu1 O2W 68.70(11) . .
O3W Eu1 O2W 77.52(13) . .
O4 Eu1 O7 139.06(10) . .
O3W Eu1 O7 88.50(11) . .
O2W Eu1 O7 72.05(11) . .
O4 Eu1 O6 140.66(10) . 1_455
O3W Eu1 O6 123.88(11) . 1_455
O2W Eu1 O6 144.54(12) . 1_455
O7 Eu1 O6 80.05(11) . 1_455
O4 Eu1 O1W 71.48(11) . .
O3W Eu1 O1W 91.79(12) . .
O2W Eu1 O1W 140.16(12) . .
O7 Eu1 O1W 146.82(11) . .
O6 Eu1 O1W 72.35(11) 1_455 .
O4 Eu1 O8 76.38(11) . 2_355
O3W Eu1 O8 148.53(11) . 2_355
O2W Eu1 O8 88.84(12) . 2_355
O7 Eu1 O8 114.32(10) . 2_355
O6 Eu1 O8 83.02(11) 1_455 2_355
O1W Eu1 O8 80.65(11) . 2_355
O4 Eu1 O5 128.48(11) . 1_455
O3W Eu1 O5 71.71(11) . 1_455
O2W Eu1 O5 134.56(12) . 1_455
O7 Eu1 O5 74.50(11) . 1_455
O6 Eu1 O5 52.24(9) 1_455 1_455
O1W Eu1 O5 74.14(11) . 1_455
O8 Eu1 O5 133.31(10) 2_355 1_455
O4 Eu1 O7 114.92(10) . 2_355
O3W Eu1 O7 145.37(11) . 2_355
O2W Eu1 O7 74.62(11) . 2_355
O7 Eu1 O7 63.62(11) . 2_355
O6 Eu1 O7 73.56(10) 1_455 2_355
O1W Eu1 O7 122.83(10) . 2_355
O8 Eu1 O7 50.71(10) 2_355 2_355
O5 Eu1 O7 115.76(10) 1_455 2_355
O4 Eu1 C8 141.32(12) . 1_455
O3W Eu1 C8 97.82(12) . 1_455
O2W Eu1 C8 147.29(12) . 1_455
O7 Eu1 C8 75.50(11) . 1_455
O6 Eu1 C8 26.11(11) 1_455 1_455
O1W Eu1 C8 71.59(12) . 1_455
O8 Eu1 C8 108.39(11) 2_355 1_455
O5 Eu1 C8 26.14(11) 1_455 1_455
O7 Eu1 C8 94.65(11) 2_355 1_455
O4 Eu1 C11 95.97(11) . 2_355
O3W Eu1 C11 158.37(12) . 2_355
O2W Eu1 C11 81.30(12) . 2_355
O7 Eu1 C11 89.18(11) . 2_355
O6 Eu1 C11 76.77(11) 1_455 2_355
O1W Eu1 C11 101.76(11) . 2_355
O8 Eu1 C11 25.15(11) 2_355 2_355
O5 Eu1 C11 128.07(11) 1_455 2_355
O7 Eu1 C11 25.56(10) 2_355 2_355
C8 Eu1 C11 102.40(12) 1_455 2_355
O4 Eu1 Eu1 133.30(8) . 2_355
O3W Eu1 Eu1 119.00(9) . 2_355
O2W Eu1 Eu1 70.34(9) . 2_355
O7 Eu1 Eu1 32.96(7) . 2_355
O6 Eu1 Eu1 74.32(8) 1_455 2_355
O1W Eu1 Eu1 143.67(8) . 2_355
O8 Eu1 Eu1 81.36(7) 2_355 2_355
O5 Eu1 Eu1 96.42(8) 1_455 2_355
O7 Eu1 Eu1 30.66(6) 2_355 2_355
C8 Eu1 Eu1 84.65(9) 1_455 2_355
C11 Eu1 Eu1 56.22(8) 2_355 2_355
O4 Eu1 H1WB 53.3 . .
O3W Eu1 H1WB 88.4 . .
O2W Eu1 H1WB 121.8 . .
O7 Eu1 H1WB 164.6 . .
O6 Eu1 H1WB 89.2 1_455 .
O1W Eu1 H1WB 18.4 . .
O8 Eu1 H1WB 74.8 2_355 .
O5 Eu1 H1WB 90.2 1_455 .
O7 Eu1 H1WB 123.8 2_355 .
C8 Eu1 H1WB 90.0 1_455 .
C11 Eu1 H1WB 99.1 2_355 .
Eu1 Eu1 H1WB 152.5 2_355 .
O4 Eu1 H3WA 56.6 . .
O3W Eu1 H3WA 16.5 . .
O2W Eu1 H3WA 77.6 . .
O7 Eu1 H3WA 104.1 . .
O6 Eu1 H3WA 131.4 1_455 .
O1W Eu1 H3WA 81.8 . .
O8 Eu1 H3WA 132.8 2_355 .
O5 Eu1 H3WA 81.7 1_455 .
O7 Eu1 H3WA 152.0 2_355 .
C8 Eu1 H3WA 106.9 1_455 .
C11 Eu1 H3WA 150.0 2_355 .
Eu1 Eu1 H3WA 132.4 2_355 .
H1WB Eu1 H3WA 74.9 . .
O1 Cu1 O1 179.999(1) . 2_466
O1 Cu1 N1 95.99(14) . 2_466
O1 Cu1 N1 84.01(14) 2_466 2_466
O1 Cu1 N1 84.01(14) . .
O1 Cu1 N1 95.99(14) 2_466 .
N1 Cu1 N1 180.0 2_466 .
C5 N1 C1 120.3(4) . .
C5 N1 Cu1 128.4(3) . .
C1 N1 Cu1 111.3(3) . .
C6 O1 Cu1 115.0(3) . .
N1 C1 C2 121.3(4) . .
N1 C1 C6 114.2(4) . .
C2 C1 C6 124.4(4) . .
Eu1 O1W H1WA 121.0 . .
Eu1 O1W H1WB 95.7 . .
H1WA O1W H1WB 123.8 . .
C1 C2 C3 118.0(4) . .
C1 C2 C7 123.2(4) . .
C3 C2 C7 118.7(4) . .
Eu1 O2W H2WA 125.2 . .
Eu1 O2W H2WB 121.5 . .
H2WA O2W H2WB 112.7 . .
Eu1 O3W H3WA 109.2 . .
Eu1 O3W H3WB 130.0 . .
H3WA O3W H3WB 108.0 . .
C4 C3 C2 119.4(4) . .
C4 C3 H3A 120.3 . .
C2 C3 H3A 120.3 . .
H4WA O4W H4WB 107.8 . .
C7 O4 Eu1 145.2(3) . .
C5 C4 C3 118.9(5) . .
C5 C4 H4A 120.6 . .
C3 C4 H4A 120.6 . .
C8 O5 Eu1 92.2(3) . 1_655
N1 C5 C4 121.9(5) . .
N1 C5 H5A 119.1 . .
C4 C5 H5A 119.1 . .
C8 O6 Eu1 95.2(3) . 1_655
O2 C6 O1 125.4(4) . .
O2 C6 C1 119.3(4) . .
O1 C6 C1 115.2(4) . .
C11 O7 Eu1 150.9(3) . .
C11 O7 Eu1 92.7(2) . 2_355
Eu1 O7 Eu1 116.38(11) . 2_355
O3 C7 O4 126.1(4) . .
O3 C7 C2 117.6(4) . .
O4 C7 C2 116.2(4) . .
C11 O8 Eu1 97.3(2) . 2_355
O5 C8 O6 120.4(4) . .
O5 C8 C9 121.1(4) . .
O6 C8 C9 118.5(4) . .
O5 C8 Eu1 61.7(2) . 1_655
O6 C8 Eu1 58.7(2) . 1_655
C9 C8 Eu1 176.6(3) . 1_655
C8 C9 C10 112.4(4) . .
C8 C9 H9A 109.1 . .
C10 C9 H9A 109.1 . .
C8 C9 H9B 109.1 . .
C10 C9 H9B 109.1 . .
H9A C9 H9B 107.9 . .
C11 C10 C9 114.5(4) . .
C11 C10 H10A 108.6 . .
C9 C10 H10A 108.6 . .
C11 C10 H10B 108.6 . .
C9 C10 H10B 108.6 . .
H10A C10 H10B 107.6 . .
O8 C11 O7 119.3(4) . .
O8 C11 C10 120.6(4) . .
O7 C11 C10 120.0(4) . .
O8 C11 Eu1 57.6(2) . 2_355
O7 C11 Eu1 61.7(2) . 2_355
C10 C11 Eu1 178.1(3) . 2_355

loop_
_geom_bond_atom_site_label_1
_geom_bond_atom_site_label_2
_geom_bond_distance
_geom_bond_site_symmetry_2
Eu1 O4 2.400(3) .
Eu1 O3W 2.416(3) .
Eu1 O2W 2.418(3) .
Eu1 O7 2.428(3) .
Eu1 O6 2.458(3) 1_455
Eu1 O1W 2.458(3) .
Eu1 O8 2.500(3) 2_355
Eu1 O5 2.524(3) 1_455
Eu1 O7 2.590(3) 2_355
Eu1 C8 2.864(5) 1_455
Eu1 C11 2.937(4) 2_355
Eu1 Eu1 4.2654(6) 2_355
Eu1 H1WB 2.6807 .
Eu1 H3WA 2.8118 .
Cu1 O1 1.939(3) .
Cu1 O1 1.939(3) 2_466
Cu1 N1 1.972(4) 2_466
Cu1 N1 1.972(4) .
N1 C5 1.322(6) .
N1 C1 1.352(6) .
O1 C6 1.272(5) .
C1 C2 1.390(6) .
C1 C6 1.520(6) .
O1W H1WA 0.7479 .
O1W H1WB 0.8515 .
O2 C6 1.234(5) .
C2 C3 1.398(6) .
C2 C7 1.515(6) .
O2W H2WA 0.7281 .
O2W H2WB 0.7713 .
O3 C7 1.254(5) .
O3W H3WA 0.8474 .
O3W H3WB 0.8487 .
C3 C4 1.389(7) .
C3 H3A 0.9300 .
O4W H4WA 0.8496 .
O4W H4WB 0.8489 .
O4 C7 1.255(5) .
C4 C5 1.380(7) .
C4 H4A 0.9300 .
O5 C8 1.263(5) .
O5 Eu1 2.524(3) 1_655
C5 H5A 0.9300 .
O6 C8 1.266(5) .
O6 Eu1 2.458(3) 1_655
O7 C11 1.269(5) .
O7 Eu1 2.590(3) 2_355
O8 C11 1.258(5) .
O8 Eu1 2.500(3) 2_355
C8 C9 1.510(6) .
C8 Eu1 2.864(5) 1_655
C9 C10 1.526(6) .
C9 H9A 0.9700 .
C9 H9B 0.9700 .
C10 C11 1.515(6) .
C10 H10A 0.9700 .
C10 H10B 0.9700 .
C11 Eu1 2.937(4) 2_355

loop_
_geom_torsion_atom_site_label_1
_geom_torsion_atom_site_label_2
_geom_torsion_atom_site_label_3
_geom_torsion_atom_site_label_4
_geom_torsion
_geom_torsion_site_symmetry_1
_geom_torsion_site_symmetry_4
O1 Cu1 N1 C5 -177.1(4) . .
O1 Cu1 N1 C5 2.9(4) 2_466 .
N1 Cu1 N1 C5 -14(43) 2_466 .
O1 Cu1 N1 C1 4.9(3) . .
O1 Cu1 N1 C1 -175.1(3) 2_466 .
N1 Cu1 N1 C1 168(43) 2_466 .
O1 Cu1 O1 C6 -62(38) 2_466 .
N1 Cu1 O1 C6 176.3(3) 2_466 .
N1 Cu1 O1 C6 -3.7(3) . .
C5 N1 C1 C2 0.1(7) . .
Cu1 N1 C1 C2 178.3(3) . .
C5 N1 C1 C6 176.5(4) . .
Cu1 N1 C1 C6 -5.3(5) . .
N1 C1 C2 C3 4.0(7) . .
C6 C1 C2 C3 -172.1(4) . .
N1 C1 C2 C7 -173.7(4) . .
C6 C1 C2 C7 10.2(7) . .
C1 C2 C3 C4 -4.5(7) . .
C7 C2 C3 C4 173.3(4) . .
O3W Eu1 O4 C7 90.4(5) . .
O2W Eu1 O4 C7 173.6(5) . .
O7 Eu1 O4 C7 156.2(4) . .
O6 Eu1 O4 C7 -31.8(6) 1_455 .
O1W Eu1 O4 C7 -7.7(5) . .
O8 Eu1 O4 C7 -92.3(5) 2_355 .
O5 Eu1 O4 C7 42.9(5) 1_455 .
O7 Eu1 O4 C7 -126.1(5) 2_355 .
C8 Eu1 O4 C7 10.2(6) 1_455 .
C11 Eu1 O4 C7 -108.2(5) 2_355 .
Eu1 Eu1 O4 C7 -156.1(4) 2_355 .
C2 C3 C4 C5 1.2(7) . .
C1 N1 C5 C4 -3.6(7) . .
Cu1 N1 C5 C4 178.5(4) . .
C3 C4 C5 N1 2.9(8) . .
Cu1 O1 C6 O2 179.1(4) . .
Cu1 O1 C6 C1 1.7(5) . .
N1 C1 C6 O2 -175.1(4) . .
C2 C1 C6 O2 1.3(7) . .
N1 C1 C6 O1 2.5(6) . .
C2 C1 C6 O1 178.9(4) . .
O4 Eu1 O7 C11 -82.6(6) . .
O3W Eu1 O7 C11 -22.3(6) . .
O2W Eu1 O7 C11 -99.7(6) . .
O6 Eu1 O7 C11 102.5(6) 1_455 .
O1W Eu1 O7 C11 68.6(6) . .
O8 Eu1 O7 C11 -179.9(5) 2_355 .
O5 Eu1 O7 C11 49.1(6) 1_455 .
O7 Eu1 O7 C11 179.0(7) 2_355 .
C8 Eu1 O7 C11 76.1(6) 1_455 .
C11 Eu1 O7 C11 179.2(5) 2_355 .
Eu1 Eu1 O7 C11 179.0(7) 2_355 .
O4 Eu1 O7 Eu1 98.39(17) . 2_355
O3W Eu1 O7 Eu1 158.71(15) . 2_355
O2W Eu1 O7 Eu1 81.34(15) . 2_355
O6 Eu1 O7 Eu1 -76.49(13) 1_455 2_355
O1W Eu1 O7 Eu1 -110.3(2) . 2_355
O8 Eu1 O7 Eu1 1.12(17) 2_355 2_355
O5 Eu1 O7 Eu1 -129.87(14) 1_455 2_355
O7 Eu1 O7 Eu1 0.0 2_355 2_355
C8 Eu1 O7 Eu1 -102.81(15) 1_455 2_355
C11 Eu1 O7 Eu1 0.22(14) 2_355 2_355
Eu1 O4 C7 O3 20.4(8) . .
Eu1 O4 C7 C2 -164.1(3) . .
C1 C2 C7 O3 -112.2(5) . .
C3 C2 C7 O3 70.2(6) . .
C1 C2 C7 O4 72.0(6) . .
C3 C2 C7 O4 -105.7(5) . .
Eu1 O5 C8 O6 1.3(4) 1_655 .
Eu1 O5 C8 C9 -177.8(4) 1_655 .
Eu1 O6 C8 O5 -1.3(5) 1_655 .
Eu1 O6 C8 C9 177.8(3) 1_655 .
O5 C8 C9 C10 -131.7(4) . .
O6 C8 C9 C10 49.1(6) . .
Eu1 C8 C9 C10 83(5) 1_655 .
C8 C9 C10 C11 -66.3(5) . .
Eu1 O8 C11 O7 -1.5(4) 2_355 .
Eu1 O8 C11 C10 -179.4(3) 2_355 .
Eu1 O7 C11 O8 -177.6(4) . .
Eu1 O7 C11 O8 1.4(4) 2_355 .
Eu1 O7 C11 C10 0.3(8) . .
Eu1 O7 C11 C10 179.3(3) 2_355 .
Eu1 O7 C11 Eu1 -179.1(6) . 2_355
C9 C10 C11 O8 -49.0(6) . .
C9 C10 C11 O7 133.1(4) . .
C9 C10 C11 Eu1 -65(9) . 2_355
